data_7229725
loop_
_publ_author_name
'Konarev, Dmitri V.'
'Kuzmin, Alexey V.'
'Khasanov, Salavat S.'
'Batov, Mikhail S.'
'Otsuka, Akihiro'
'Yamochi, Hideki'
'Kitagawa, Hiroshi'
'Lyubovskaya, Rimma N.'

_publ_section_title
;
 Salts with titanyl and vanadyl phthalocyanine radical anions. Molecular
 design and effect of cations on the structure and magnetic and optical
 properties
;
_journal_issue 4
_journal_name_full CrystEngComm
_journal_page_first 385
_journal_paper_doi 10.1039/C7CE01918A
_journal_volume 20
_journal_year 2018
_chemical_compound_source no
_chemical_formula_moiety 'C32 H16 N8 O Ti, 1(C7 H15 N2)'
_chemical_formula_sum 'C39 H31 N10 O Ti'
_chemical_formula_weight 703.64
_chemical_melting_point ?
_chemical_name_common no
_chemical_name_systematic 'salt of titanyl phthalocyanine with N-methyldiazabicyclooctanium cation'
_chemical_properties_physical Air-sensitive,Moisture-sensitive,Oxygen-sensitive
_space_group_crystal_system monoclinic
_space_group_IT_number 15
_space_group_name_Hall '-C 2yc'
_space_group_name_H-M_alt 'C 1 2/c 1'
_symmetry_space_group_name_Hall '-C 2yc'
_symmetry_space_group_name_H-M 'C 1 2/c 1'
_atom_sites_solution_hydrogens geom
_atom_sites_solution_primary dual
_audit_creation_date 2017-05-30
_audit_creation_method
;
Olex2 1.2
(compiled 2017.03.28 svn.r3405 for OlexSys, GUI svn.r5335)
;
_audit_update_record
;
2017-10-23 deposited with the CCDC.
2017-12-13 downloaded from the CCDC.
;
_cell_angle_alpha 90
_cell_angle_beta 99.444(6)
_cell_angle_gamma 90
_cell_formula_units_Z 8
_cell_length_a 19.5955(11)
_cell_length_b 17.1171(10)
_cell_length_c 19.1812(13)
_cell_measurement_reflns_used 4116
_cell_measurement_temperature 150.00(14)
_cell_measurement_theta_max 28.2600
_cell_measurement_theta_min 2.1040
_cell_volume 6346.5(7)
_computing_cell_refinement 'CrysAlisPro 1.171.38.43 (Rigaku OD, 2015)'
_computing_data_collection 'CrysAlisPro 1.171.38.43 (Rigaku OD, 2015)'
_computing_data_reduction 'CrysAlisPro 1.171.38.43 (Rigaku OD, 2015)'
_computing_molecular_graphics 'Olex2 (Dolomanov et al., 2009)'
_computing_publication_material 'Olex2 (Dolomanov et al., 2009)'
_computing_structure_refinement 'ShelXL (Sheldrick, 2015)'
_computing_structure_solution 'ShelXT (Sheldrick, 2015)'
_diffrn_ambient_environment N~2~
_diffrn_ambient_temperature 150.00(14)
_diffrn_detector 'CCD plate'
_diffrn_detector_area_resol_mean 5.2283
_diffrn_detector_type AtlasS2
_diffrn_measured_fraction_theta_full 0.998
_diffrn_measured_fraction_theta_max 0.863
_diffrn_measurement_details
;
List of Runs (angles in degrees, time in seconds):

  # Type    Start    End  Width  t~exp~   \w     \q     \k     \f   Frames
#--------------------------------------------------------------------------
  1  \w    -91.00  16.00   0.50  150.00    --  -14.62 -77.00  90.00  214
  2  \w    -66.00  41.00   0.50  150.00    --   16.65 -37.00 150.00  214
  3  \w    -71.00 -23.00   0.50  150.00    --  -14.62 -77.00  30.00   96
;
_diffrn_measurement_device 'four-circle diffractometer'
_diffrn_measurement_device_type 'Xcalibur, AtlasS2, Gemini'
_diffrn_measurement_method '\w scans'
_diffrn_orient_matrix_type 'CrysAlisPro convention (1999,Acta A55,543-557)'
_diffrn_orient_matrix_UB_11 -0.0088603000
_diffrn_orient_matrix_UB_12 -0.0282053000
_diffrn_orient_matrix_UB_13 0.0240793000
_diffrn_orient_matrix_UB_21 -0.0151518000
_diffrn_orient_matrix_UB_22 0.0296675000
_diffrn_orient_matrix_UB_23 0.0183007000
_diffrn_orient_matrix_UB_31 -0.0321752000
_diffrn_orient_matrix_UB_32 -0.0062824000
_diffrn_orient_matrix_UB_33 -0.0222471000
_diffrn_radiation_monochromator graphite
_diffrn_radiation_probe x-ray
_diffrn_radiation_type MoK\a
_diffrn_radiation_wavelength 0.71073
_diffrn_reflns_av_R_equivalents 0.0507
_diffrn_reflns_av_unetI/netI 0.0994
_diffrn_reflns_Laue_measured_fraction_full 0.998
_diffrn_reflns_Laue_measured_fraction_max 0.863
_diffrn_reflns_limit_h_max 26
_diffrn_reflns_limit_h_min -18
_diffrn_reflns_limit_k_max 21
_diffrn_reflns_limit_k_min -20
_diffrn_reflns_limit_l_max 19
_diffrn_reflns_limit_l_min -23
_diffrn_reflns_number 19120
_diffrn_reflns_point_group_measured_fraction_full 0.998
_diffrn_reflns_point_group_measured_fraction_max 0.863
_diffrn_reflns_theta_full 25.242
_diffrn_reflns_theta_max 29.111
_diffrn_reflns_theta_min 1.589
_diffrn_source 'fine-focus sealed X-ray tube'
_diffrn_source_type 'Enhance (Mo) X-ray Source'
_exptl_absorpt_coefficient_mu 0.322
_exptl_absorpt_correction_T_max 0.980
_exptl_absorpt_correction_T_min 0.952
_exptl_absorpt_correction_type analytical
_exptl_absorpt_process_details
;
CrysAlisPro 1.171.38.43 (Rigaku Oxford Diffraction, 2015)
Analytical numeric absorption correction using a multifaceted crystal
model based on expressions derived by R.C. Clark & J.S. Reid.
(Clark, R. C. & Reid, J. S. (1995). Acta Cryst. A51, 887-897)
Empirical absorption correction using spherical harmonics,
implemented in SCALE3 ABSPACK scaling algorithm.
;
_exptl_crystal_colour 'metallic dark black'
_exptl_crystal_colour_lustre metallic
_exptl_crystal_colour_modifier dark
_exptl_crystal_colour_primary black
_exptl_crystal_density_diffrn 1.473
_exptl_crystal_description irregular
_exptl_crystal_F_000 2920
_exptl_crystal_preparation 'Magnetic properties'
_exptl_crystal_recrystallization_method 'Re-crystallisation from solvent: hexane/o-dichlorobenzene'
_exptl_crystal_size_max 0.262
_exptl_crystal_size_mid 0.095
_exptl_crystal_size_min 0.069
_refine_diff_density_max 0.417
_refine_diff_density_min -0.344
_refine_diff_density_rms 0.066
_refine_ls_extinction_method none
_refine_ls_goodness_of_fit_ref 1.011
_refine_ls_hydrogen_treatment constr
_refine_ls_matrix_type full
_refine_ls_number_parameters 585
_refine_ls_number_reflns 7370
_refine_ls_number_restraints 346
_refine_ls_restrained_S_all 0.997
_refine_ls_R_factor_all 0.1149
_refine_ls_R_factor_gt 0.0613
_refine_ls_shift/su_max 0.001
_refine_ls_shift/su_mean 0.000
_refine_ls_structure_factor_coef Fsqd
_refine_ls_weighting_details 'w=1/[\s^2^(Fo^2^)+(0.0584P)^2^] where P=(Fo^2^+2Fc^2^)/3'
_refine_ls_weighting_scheme calc
_refine_ls_wR_factor_gt 0.1229
_refine_ls_wR_factor_ref 0.1467
_reflns_Friedel_coverage 0.000
_reflns_number_gt 4546
_reflns_number_total 7370
_reflns_threshold_expression 'I > 2\s(I)'
_cod_data_source_file c7ce01918a2.cif
_cod_data_source_block TiOPcMDABCO
_cod_depositor_comments
;
The following automatic conversions were performed:

'_chemical_melting_point' value 'not measured' was changed to '?' -
the value is undefined or not given.

Automatic conversion script
Id: cif_fix_values 4973 2017-02-22 13:04:09Z antanas 

 Adding full bibliography for 7229722--7229730.cif.
;
_cod_database_code 7229725
_shelx_shelxl_version_number 2016/6
_chemical_oxdiff_formula 'C39 H31 N10 Ti1 O1'
_shelx_space_group_comment
;
The symmetry employed for this shelxl refinement is uniquely defined
by the following loop, which should always be used as a source of
symmetry information in preference to the above space-group names.
They are only intended as comments.
;
_reflns_odcompleteness_completeness 99.90
_reflns_odcompleteness_iscentric 1
_reflns_odcompleteness_theta 26.32
_olex2_refinement_description
;
1. Fixed Uiso
 At 1.2 times of:
  All C(H) groups, All C(H,H) groups
 At 1.5 times of:
  All C(H,H,H) groups
2. Uiso/Uaniso restraints and constraints
C201 \\sim C202 \\sim C203 \\sim C204 \\sim C205 \\sim C206 \\sim C207 \\sim
C301 \\sim C302 \\sim C303 \\sim C304 \\sim C305 \\sim C306 \\sim C307 \\sim
C401 \\sim C402 \\sim C403 \\sim C404 \\sim C405 \\sim C406 \\sim C407: within
1.7A with sigma of 0.02 and sigma for terminal atoms of 0.04
N201 \\sim N302 \\sim N402 \\sim N202 \\sim N301 \\sim N401: within 1.7A with
sigma of 0.02 and sigma for terminal atoms of 0.04
Uanis(N301) = Uanis(N302)
Uanis(C303) = Uanis(C207)
Uanis(C203) = Uanis(C307)
Uanis(C206) = Uanis(C306)
Uanis(C407) = Uanis(C307)
Uanis(N202) = Uanis(N201)
Uanis(N401) = Uanis(N402)
3. Same fragment restrains
{N201, N202, C201, C202, C203, C204, C205, C206, C207} sigma for 1-2: 0.001,
1-3: 0.001
as
{N301, N302, C301, C302, C303, C304, C305, C306, C307}
{N201, N202, C201, C202, C203, C204, C205, C206, C207} sigma for 1-2: 0.001,
1-3: 0.001
as
{N401, N402, C401, C402, C403, C404, C405, C406, C407}
4. Others
 1*[Sof(N201)+Sof(N202)+Sof(C201)+Sof(H20A)+Sof(H20B)+Sof(C202)+Sof(H20C)+
 Sof(H20D)+Sof(C203)+Sof(H20E)+Sof(H20F)+Sof(C204)+Sof(H20G)+Sof(H20H)+
 Sof(C205)+Sof(H20I)+Sof(H20J)+Sof(C206)+Sof(H20K)+Sof(H20L)+Sof(C207)+
 Sof(H20M)+Sof(H20N)+Sof(H20O)]+1*[Sof(N301)+Sof(N302)+Sof(C301)+Sof(H30A)+
 Sof(H30B)+Sof(C302)+Sof(H30C)+Sof(H30D)+Sof(C303)+Sof(H30E)+Sof(H30F)+
 Sof(C304)+Sof(H30G)+Sof(H30H)+Sof(C305)+Sof(H30I)+Sof(H30J)+Sof(C306)+
 Sof(H30K)+Sof(H30L)+Sof(C307)+Sof(H30M)+Sof(H30N)+Sof(H30O)]+1*[Sof(N401)+
 Sof(N402)+Sof(C401)+Sof(H40A)+Sof(H40B)+Sof(C402)+Sof(H40C)+Sof(H40D)+
 Sof(C403)+Sof(H40E)+Sof(H40F)+Sof(C404)+Sof(H40G)+Sof(H40H)+Sof(C405)+
 Sof(H40I)+Sof(H40J)+Sof(C406)+Sof(H40K)+Sof(H40L)+Sof(C407)+Sof(H40M)+
 Sof(H40N)+Sof(H40O)]=1 with esd of 0.0001
 Sof(N201)=Sof(N202)=Sof(C201)=Sof(H20A)=Sof(H20B)=Sof(C202)=Sof(H20C)=
 Sof(H20D)=Sof(C203)=Sof(H20E)=Sof(H20F)=Sof(C204)=Sof(H20G)=Sof(H20H)=
 Sof(C205)=Sof(H20I)=Sof(H20J)=Sof(C206)=Sof(H20K)=Sof(H20L)=Sof(C207)=
 Sof(H20M)=Sof(H20N)=Sof(H20O)=FVAR(1)
 Sof(N301)=Sof(N302)=Sof(C301)=Sof(H30A)=Sof(H30B)=Sof(C302)=Sof(H30C)=
 Sof(H30D)=Sof(C303)=Sof(H30E)=Sof(H30F)=Sof(C304)=Sof(H30G)=Sof(H30H)=
 Sof(C305)=Sof(H30I)=Sof(H30J)=Sof(C306)=Sof(H30K)=Sof(H30L)=Sof(C307)=
 Sof(H30M)=Sof(H30N)=Sof(H30O)=FVAR(2)
 Sof(N401)=Sof(N402)=Sof(C401)=Sof(H40A)=Sof(H40B)=Sof(C402)=Sof(H40C)=
 Sof(H40D)=Sof(C403)=Sof(H40E)=Sof(H40F)=Sof(C404)=Sof(H40G)=Sof(H40H)=
 Sof(C405)=Sof(H40I)=Sof(H40J)=Sof(C406)=Sof(H40K)=Sof(H40L)=Sof(C407)=
 Sof(H40M)=Sof(H40N)=Sof(H40O)=FVAR(3)
5.a Secondary CH2 refined with riding coordinates:
 C201(H20A,H20B), C202(H20C,H20D), C203(H20E,H20F), C204(H20G,H20H), C205(H20I,
 H20J), C206(H20K,H20L), C301(H30A,H30B), C302(H30C,H30D), C303(H30E,H30F),
 C304(H30G,H30H), C305(H30I,H30J), C306(H30K,H30L), C401(H40A,H40B), C402(H40C,
 H40D), C403(H40E,H40F), C404(H40G,H40H), C405(H40I,H40J), C406(H40K,H40L)
5.b Aromatic/amide H refined with riding coordinates:
 C117(H117), C118(H118), C119(H119), C120(H120), C121(H121), C122(H122),
 C123(H123), C124(H124), C125(H125), C126(H126), C127(H127), C128(H128),
 C129(H129), C130(H130), C131(H131), C132(H132)
5.c Idealised Me refined with everything fixed:
 C407(H40M,H40N,H40O)
5.d Idealised Me refined as rotating group:
 C207(H20M,H20N,H20O), C307(H30M,H30N,H30O)
;
_olex2_submission_special_instructions 'No special instructions were received'
_oxdiff_exptl_absorpt_empirical_details
;
Empirical correction (ABSPACK) includes:
- Absorption correction using spherical harmonics
- Frame scaling
;
_oxdiff_exptl_absorpt_empirical_full_max 1.197
_oxdiff_exptl_absorpt_empirical_full_min 0.927

loop_
_space_group_symop_operation_xyz
'x, y, z'
'-x, y, -z+1/2'
'x+1/2, y+1/2, z'
'-x+1/2, y+1/2, -z+1/2'
'-x, -y, -z'
'x, -y, z-1/2'
'-x+1/2, -y+1/2, -z'
'x+1/2, -y+1/2, z-1/2'

loop_
_atom_site_label
_atom_site_type_symbol
_atom_site_fract_x
_atom_site_fract_y
_atom_site_fract_z
_atom_site_U_iso_or_equiv
_atom_site_adp_type
_atom_site_occupancy
_atom_site_site_symmetry_order
_atom_site_calc_flag
_atom_site_refinement_flags_posn
_atom_site_refinement_flags_adp
_atom_site_refinement_flags_occupancy
_atom_site_disorder_assembly
_atom_site_disorder_group
Ti01 Ti 0.34429(2) 0.66119(3) 0.49073(3) 0.02233(15) Uani 1 1 d . . . . .
O101 O 0.38103(9) 0.58058(11) 0.46840(10) 0.0321(5) Uani 1 1 d . . . . .
N101 N 0.33570(10) 0.73811(12) 0.40715(12) 0.0221(5) Uani 1 1 d . . . . .
N102 N 0.42364(10) 0.73095(13) 0.53737(12) 0.0233(5) Uani 1 1 d . . . . .
N103 N 0.32714(11) 0.64232(13) 0.59229(12) 0.0255(5) Uani 1 1 d . . . . .
N104 N 0.23939(10) 0.64848(12) 0.46166(12) 0.0225(5) Uani 1 1 d . . . . .
N105 N 0.44790(11) 0.80266(13) 0.43509(13) 0.0262(6) Uani 1 1 d . . . . .
N106 N 0.43900(11) 0.68263(14) 0.65808(13) 0.0281(6) Uani 1 1 d . . . . .
N107 N 0.21404(11) 0.57966(13) 0.56514(13) 0.0257(5) Uani 1 1 d . . . . .
N108 N 0.22394(11) 0.69666(13) 0.34138(12) 0.0237(5) Uani 1 1 d . . . . .
C101 C 0.28475(13) 0.73601(16) 0.34825(15) 0.0233(6) Uani 1 1 d . . . . .
C102 C 0.30660(13) 0.78153(16) 0.29285(15) 0.0244(6) Uani 1 1 d . . . . .
C103 C 0.37206(13) 0.81210(16) 0.32106(15) 0.0263(7) Uani 1 1 d . . . . .
C104 C 0.38889(13) 0.78445(16) 0.39161(15) 0.0241(6) Uani 1 1 d . . . . .
C105 C 0.46220(13) 0.77938(16) 0.50065(16) 0.0255(6) Uani 1 1 d . . . . .
C106 C 0.52502(13) 0.80205(16) 0.54879(16) 0.0257(6) Uani 1 1 d . . . . .
C107 C 0.52232(13) 0.76683(16) 0.61397(15) 0.0254(6) Uani 1 1 d . . . . .
C108 C 0.45827(13) 0.72269(16) 0.60611(15) 0.0248(6) Uani 1 1 d . . . . .
C109 C 0.37763(14) 0.64527(16) 0.65146(16) 0.0271(7) Uani 1 1 d . . . . .
C110 C 0.35589(15) 0.59995(17) 0.70684(16) 0.0320(7) Uani 1 1 d . . . . .
C111 C 0.29003(14) 0.57072(17) 0.67951(16) 0.0283(7) Uani 1 1 d . . . . .
C112 C 0.27270(13) 0.59891(16) 0.60895(15) 0.0259(6) Uani 1 1 d . . . . .
C113 C 0.19990(13) 0.60309(16) 0.49906(16) 0.0246(6) Uani 1 1 d . . . . .
C114 C 0.13762(13) 0.57962(16) 0.45236(15) 0.0243(6) Uani 1 1 d . . . . .
C115 C 0.13925(13) 0.61330(15) 0.38647(15) 0.0231(6) Uani 1 1 d . . . . .
C116 C 0.20422(13) 0.65770(15) 0.39355(15) 0.0223(6) Uani 1 1 d . . . . .
C117 C 0.27597(14) 0.79896(17) 0.22384(15) 0.0289(7) Uani 1 1 d . . . . .
H117 H 0.232335 0.779733 0.205462 0.035 Uiso 1 1 calc R . . . .
C118 C 0.31145(15) 0.84501(18) 0.18362(17) 0.0355(8) Uani 1 1 d . . . . .
H118 H 0.291828 0.856663 0.137302 0.043 Uiso 1 1 calc R . . . .
C119 C 0.37737(15) 0.87502(19) 0.21147(17) 0.0389(8) Uani 1 1 d . . . . .
H119 H 0.400516 0.906153 0.183185 0.047 Uiso 1 1 calc R . . . .
C120 C 0.40767(15) 0.85917(18) 0.27906(17) 0.0344(8) Uani 1 1 d . . . . .
H120 H 0.451133 0.879160 0.297045 0.041 Uiso 1 1 calc R . . . .
C121 C 0.57917(13) 0.85024(16) 0.53909(16) 0.0299(7) Uani 1 1 d . . . . .
H121 H 0.581146 0.872937 0.495416 0.036 Uiso 1 1 calc R . . . .
C122 C 0.63019(14) 0.86353(18) 0.59637(17) 0.0355(8) Uani 1 1 d . . . . .
H122 H 0.666918 0.896317 0.591367 0.043 Uiso 1 1 calc R . . . .
C123 C 0.62786(14) 0.82881(17) 0.66169(17) 0.0330(7) Uani 1 1 d . . . . .
H123 H 0.662860 0.839143 0.699516 0.040 Uiso 1 1 calc R . . . .
C124 C 0.57445(13) 0.77932(16) 0.67118(16) 0.0298(7) Uani 1 1 d . . . . .
H124 H 0.573462 0.755191 0.714449 0.036 Uiso 1 1 calc R . . . .
C125 C 0.38925(17) 0.57910(19) 0.77421(17) 0.0431(9) Uani 1 1 d . . . . .
H125 H 0.432742 0.598682 0.792644 0.052 Uiso 1 1 calc R . . . .
C126 C 0.35503(18) 0.5282(2) 0.81233(18) 0.0516(10) Uani 1 1 d . . . . .
H126 H 0.376173 0.513007 0.857260 0.062 Uiso 1 1 calc R . . . .
C127 C 0.28995(17) 0.4991(2) 0.78546(18) 0.0460(9) Uani 1 1 d . . . . .
H127 H 0.268735 0.464585 0.812623 0.055 Uiso 1 1 calc R . . . .
C128 C 0.25605(16) 0.52017(18) 0.71961(17) 0.0371(8) Uani 1 1 d . . . . .
H128 H 0.211985 0.501383 0.702346 0.045 Uiso 1 1 calc R . . . .
C129 C 0.08408(13) 0.53146(16) 0.46423(16) 0.0282(7) Uani 1 1 d . . . . .
H129 H 0.083270 0.509715 0.508524 0.034 Uiso 1 1 calc R . . . .
C130 C 0.03173(13) 0.51665(17) 0.40809(16) 0.0298(7) Uani 1 1 d . . . . .
H130 H -0.004288 0.483273 0.414132 0.036 Uiso 1 1 calc R . . . .
C131 C 0.03257(13) 0.55103(16) 0.34322(16) 0.0280(7) Uani 1 1 d . . . . .
H131 H -0.003683 0.541186 0.306509 0.034 Uiso 1 1 calc R . . . .
C132 C 0.08572(13) 0.59968(16) 0.33115(16) 0.0274(7) Uani 1 1 d . . . . .
H132 H 0.085500 0.622589 0.287154 0.033 Uiso 1 1 calc R . . . .
N201 N 0.3039(2) 0.3525(3) 0.5084(3) 0.0565(12) Uani 0.597(2) 1 d D U P A 1
N202 N 0.4223(2) 0.3847(3) 0.5827(3) 0.0565(12) Uani 0.597(2) 1 d D U P A 1
C201 C 0.3035(3) 0.4286(3) 0.5417(4) 0.077(2) Uani 0.597(2) 1 d D U P A 1
H20A H 0.263397 0.432292 0.565162 0.092 Uiso 0.597(2) 1 calc R . P A 1
H20B H 0.299332 0.468723 0.505515 0.092 Uiso 0.597(2) 1 calc R . P A 1
C202 C 0.3698(3) 0.4438(3) 0.5964(4) 0.0546(19) Uani 0.597(2) 1 d D U P A 1
H20C H 0.386899 0.496281 0.590867 0.066 Uiso 0.597(2) 1 calc R . P A 1
H20D H 0.360003 0.438284 0.644070 0.066 Uiso 0.597(2) 1 calc R . P A 1
C203 C 0.3598(3) 0.3553(4) 0.4631(4) 0.068(2) Uani 0.597(2) 1 d D U P A 1
H20E H 0.368284 0.303059 0.446825 0.082 Uiso 0.597(2) 1 calc R . P A 1
H20F H 0.344803 0.387697 0.421922 0.082 Uiso 0.597(2) 1 calc R . P A 1
C204 C 0.4254(3) 0.3879(3) 0.5042(3) 0.0512(17) Uani 0.597(2) 1 d D U P A 1
H20G H 0.431379 0.441491 0.490023 0.061 Uiso 0.597(2) 1 calc R . P A 1
H20H H 0.464604 0.357715 0.494286 0.061 Uiso 0.597(2) 1 calc R . P A 1
C205 C 0.3240(3) 0.2953(3) 0.5601(3) 0.0602(18) Uani 0.597(2) 1 d D U P A 1
H20I H 0.318718 0.244256 0.537926 0.072 Uiso 0.597(2) 1 calc R . P A 1
H20J H 0.293173 0.297649 0.594745 0.072 Uiso 0.597(2) 1 calc R . P A 1
C206 C 0.3950(4) 0.3036(3) 0.5964(4) 0.0567(13) Uani 0.597(2) 1 d D U P A 1
H20K H 0.423880 0.264083 0.579563 0.068 Uiso 0.597(2) 1 calc R . P A 1
H20L H 0.396683 0.296005 0.646756 0.068 Uiso 0.597(2) 1 calc R . P A 1
C207 C 0.4885(3) 0.4028(4) 0.6250(4) 0.0674(18) Uani 0.597(2) 1 d D U P A 1
H20M H 0.504015 0.452916 0.611449 0.101 Uiso 0.597(2) 1 calc GR . P A 1
H20N H 0.521640 0.363589 0.617537 0.101 Uiso 0.597(2) 1 calc GR . P A 1
H20O H 0.483937 0.403819 0.674043 0.101 Uiso 0.597(2) 1 calc GR . P A 1
N301 N 0.4647(4) 0.3739(5) 0.6802(4) 0.068(3) Uani 0.246(3) 1 d D U P B 2
N302 N 0.3823(4) 0.3712(5) 0.5611(4) 0.068(3) Uani 0.246(3) 1 d D U P B 2
C301 C 0.4119(5) 0.4338(5) 0.6769(5) 0.072(4) Uani 0.246(3) 1 d D U P B 2
H30A H 0.433539 0.484776 0.676491 0.087 Uiso 0.246(3) 1 calc R . P B 2
H30B H 0.390608 0.430656 0.719054 0.087 Uiso 0.246(3) 1 calc R . P B 2
C302 C 0.3551(5) 0.4259(5) 0.6108(5) 0.075(5) Uani 0.246(3) 1 d D U P B 2
H30C H 0.312853 0.405386 0.623926 0.089 Uiso 0.246(3) 1 calc R . P B 2
H30D H 0.345099 0.476485 0.588575 0.089 Uiso 0.246(3) 1 calc R . P B 2
C303 C 0.5031(4) 0.3896(8) 0.6197(5) 0.0674(18) Uani 0.246(3) 1 d D U P B 2
H30E H 0.531314 0.436042 0.629692 0.081 Uiso 0.246(3) 1 calc R . P B 2
H30F H 0.533539 0.345981 0.614625 0.081 Uiso 0.246(3) 1 calc R . P B 2
C304 C 0.4534(4) 0.4007(6) 0.5523(4) 0.058(4) Uani 0.246(3) 1 d D U P B 2
H30G H 0.469597 0.372378 0.514349 0.070 Uiso 0.246(3) 1 calc R . P B 2
H30H H 0.450707 0.455691 0.539836 0.070 Uiso 0.246(3) 1 calc R . P B 2
C305 C 0.4334(5) 0.3005(5) 0.6675(5) 0.064(4) Uani 0.246(3) 1 d D U P B 2
H30I H 0.402827 0.291843 0.701757 0.077 Uiso 0.246(3) 1 calc R . P B 2
H30J H 0.469020 0.260620 0.674916 0.077 Uiso 0.246(3) 1 calc R . P B 2
C306 C 0.3939(6) 0.2915(4) 0.5968(6) 0.0567(13) Uani 0.246(3) 1 d D U P B 2
H30K H 0.349639 0.267358 0.599614 0.068 Uiso 0.246(3) 1 calc R . P B 2
H30L H 0.418786 0.257778 0.568998 0.068 Uiso 0.246(3) 1 calc R . P B 2
C307 C 0.3354(6) 0.3694(8) 0.4944(5) 0.068(2) Uani 0.246(3) 1 d D U P B 2
H30M H 0.290046 0.354556 0.502397 0.102 Uiso 0.246(3) 1 calc GR . P B 2
H30N H 0.351632 0.332152 0.463444 0.102 Uiso 0.246(3) 1 calc GR . P B 2
H30O H 0.333331 0.420241 0.473031 0.102 Uiso 0.246(3) 1 calc GR . P B 2
N401 N 0.4655(5) 0.3847(6) 0.6917(4) 0.062(4) Uani 0.157(2) 1 d D U P C 3
N402 N 0.3968(5) 0.3866(5) 0.5653(4) 0.062(4) Uani 0.157(2) 1 d D U P C 3
C401 C 0.4824(6) 0.4529(6) 0.6530(6) 0.086(6) Uani 0.157(2) 1 d D U P C 3
H40A H 0.529924 0.448832 0.645236 0.104 Uiso 0.157(2) 1 calc R . P C 3
H40B H 0.478684 0.499181 0.681309 0.104 Uiso 0.157(2) 1 calc R . P C 3
C402 C 0.4344(6) 0.4622(5) 0.5807(6) 0.080(5) Uani 0.157(2) 1 d D U P C 3
H40C H 0.401741 0.504426 0.582730 0.097 Uiso 0.157(2) 1 calc R . P C 3
H40D H 0.461466 0.473972 0.543946 0.097 Uiso 0.157(2) 1 calc R . P C 3
C403 C 0.3889(5) 0.3882(9) 0.6925(5) 0.067(6) Uani 0.157(2) 1 d D U P C 3
H40E H 0.376157 0.347556 0.723201 0.080 Uiso 0.157(2) 1 calc R . P C 3
H40F H 0.377231 0.438242 0.711107 0.080 Uiso 0.157(2) 1 calc R . P C 3
C404 C 0.3490(4) 0.3775(8) 0.6195(5) 0.081(5) Uani 0.157(2) 1 d D U P C 3
H40G H 0.312300 0.416034 0.610795 0.098 Uiso 0.157(2) 1 calc R . P C 3
H40H H 0.328078 0.326016 0.615337 0.098 Uiso 0.157(2) 1 calc R . P C 3
C405 C 0.4773(6) 0.3167(6) 0.6546(6) 0.077(5) Uani 0.157(2) 1 d D U P C 3
H40I H 0.456876 0.272674 0.675351 0.093 Uiso 0.157(2) 1 calc R . P C 3
H40J H 0.526763 0.307702 0.660044 0.093 Uiso 0.157(2) 1 calc R . P C 3
C406 C 0.4492(6) 0.3200(6) 0.5794(6) 0.069(5) Uani 0.157(2) 1 d D U P C 3
H40K H 0.426867 0.270846 0.564489 0.083 Uiso 0.157(2) 1 calc R . P C 3
H40L H 0.486365 0.328358 0.552483 0.083 Uiso 0.157(2) 1 calc R . P C 3
C407 C 0.3588(7) 0.3876(9) 0.4939(5) 0.068(2) Uani 0.157(2) 1 d D U P C 3
H40M H 0.321813 0.424854 0.490746 0.102 Uiso 0.1569 1 calc . . P C 3
H40N H 0.340052 0.336625 0.481854 0.102 Uiso 0.1569 1 calc . . P C 3
H40O H 0.389353 0.401992 0.461684 0.102 Uiso 0.1569 1 calc . . P C 3

loop_
_atom_site_aniso_label
_atom_site_aniso_U_11
_atom_site_aniso_U_22
_atom_site_aniso_U_33
_atom_site_aniso_U_23
_atom_site_aniso_U_13
_atom_site_aniso_U_12
Ti01 0.0225(3) 0.0246(3) 0.0200(3) -0.0003(2) 0.00383(19) 0.0003(2)
O101 0.0359(11) 0.0315(11) 0.0289(13) -0.0050(10) 0.0054(9) 0.0057(9)
N101 0.0220(11) 0.0232(12) 0.0211(14) 0.0000(11) 0.0035(9) -0.0007(9)
N102 0.0241(11) 0.0242(13) 0.0214(14) 0.0006(11) 0.0029(10) 0.0019(10)
N103 0.0277(12) 0.0258(13) 0.0228(14) 0.0013(11) 0.0032(10) 0.0009(10)
N104 0.0220(11) 0.0252(13) 0.0203(14) 0.0034(11) 0.0037(9) -0.0008(9)
N105 0.0234(12) 0.0299(13) 0.0250(15) 0.0002(12) 0.0033(10) -0.0031(10)
N106 0.0303(13) 0.0288(14) 0.0238(15) -0.0006(11) 0.0006(10) 0.0021(10)
N107 0.0293(13) 0.0258(13) 0.0224(15) 0.0002(11) 0.0055(10) -0.0026(10)
N108 0.0250(12) 0.0230(12) 0.0234(14) -0.0032(11) 0.0052(10) -0.0015(10)
C101 0.0247(14) 0.0246(15) 0.0207(16) -0.0024(13) 0.0043(11) 0.0007(11)
C102 0.0256(14) 0.0256(15) 0.0221(17) -0.0013(13) 0.0041(11) -0.0008(11)
C103 0.0274(15) 0.0285(16) 0.0241(18) -0.0001(14) 0.0071(12) -0.0026(12)
C104 0.0231(14) 0.0265(16) 0.0238(17) -0.0001(13) 0.0066(12) 0.0014(11)
C105 0.0238(14) 0.0261(16) 0.0266(18) -0.0017(14) 0.0043(12) -0.0015(12)
C106 0.0218(14) 0.0257(15) 0.0288(18) -0.0046(14) 0.0021(12) 0.0029(12)
C107 0.0248(14) 0.0235(15) 0.0271(18) -0.0049(14) 0.0019(12) 0.0045(11)
C108 0.0255(14) 0.0238(15) 0.0238(17) -0.0032(13) 0.0002(12) 0.0045(12)
C109 0.0317(15) 0.0272(16) 0.0217(17) 0.0000(13) 0.0019(12) 0.0024(12)
C110 0.0404(17) 0.0298(17) 0.0258(18) 0.0051(15) 0.0053(13) 0.0005(14)
C111 0.0362(16) 0.0264(16) 0.0226(18) 0.0035(14) 0.0054(13) -0.0007(13)
C112 0.0290(15) 0.0276(16) 0.0224(17) -0.0024(14) 0.0079(12) 0.0027(12)
C113 0.0268(14) 0.0209(15) 0.0277(18) 0.0004(13) 0.0090(12) 0.0023(11)
C114 0.0246(14) 0.0233(15) 0.0252(18) -0.0018(13) 0.0050(12) 0.0022(11)
C115 0.0233(14) 0.0225(15) 0.0247(17) -0.0007(13) 0.0070(11) 0.0024(11)
C116 0.0224(13) 0.0234(15) 0.0216(16) -0.0001(13) 0.0053(11) 0.0014(11)
C117 0.0311(15) 0.0312(17) 0.0239(18) -0.0009(14) 0.0034(13) -0.0012(13)
C118 0.0438(18) 0.0389(19) 0.0227(18) 0.0072(15) 0.0020(13) -0.0039(14)
C119 0.0449(19) 0.044(2) 0.029(2) 0.0073(16) 0.0101(15) -0.0137(15)
C120 0.0324(16) 0.0419(19) 0.0286(19) -0.0010(16) 0.0044(13) -0.0132(14)
C121 0.0272(15) 0.0318(17) 0.0305(19) 0.0015(15) 0.0041(12) 0.0027(12)
C122 0.0259(15) 0.0370(18) 0.042(2) -0.0035(16) 0.0007(14) -0.0041(13)
C123 0.0262(15) 0.0350(18) 0.034(2) -0.0066(15) -0.0063(13) 0.0028(13)
C124 0.0296(15) 0.0293(17) 0.0290(19) -0.0025(14) 0.0002(13) 0.0049(12)
C125 0.050(2) 0.047(2) 0.028(2) 0.0107(17) -0.0046(15) -0.0047(16)
C126 0.059(2) 0.063(3) 0.030(2) 0.0208(19) -0.0021(17) -0.0066(19)
C127 0.061(2) 0.045(2) 0.033(2) 0.0159(18) 0.0117(17) -0.0074(17)
C128 0.0440(18) 0.0368(19) 0.032(2) 0.0030(16) 0.0093(15) -0.0033(15)
C129 0.0316(15) 0.0282(17) 0.0270(18) -0.0014(14) 0.0113(13) -0.0015(12)
C130 0.0247(15) 0.0298(16) 0.037(2) -0.0024(15) 0.0121(13) -0.0025(12)
C131 0.0239(14) 0.0310(17) 0.0287(18) -0.0029(14) 0.0029(12) -0.0009(12)
C132 0.0251(15) 0.0304(16) 0.0265(18) 0.0015(14) 0.0039(12) 0.0034(12)
N201 0.041(2) 0.042(2) 0.095(3) 0.004(2) 0.035(2) 0.0038(17)
N202 0.041(2) 0.042(2) 0.095(3) 0.004(2) 0.035(2) 0.0038(17)
C201 0.065(4) 0.043(4) 0.128(7) -0.004(4) 0.038(4) 0.011(3)
C202 0.053(4) 0.032(3) 0.090(5) -0.004(3) 0.043(3) 0.005(3)
C203 0.055(4) 0.075(5) 0.081(6) 0.011(4) 0.032(3) 0.003(3)
C204 0.049(4) 0.052(4) 0.062(5) 0.004(4) 0.035(3) 0.004(3)
C205 0.079(4) 0.039(4) 0.066(5) 0.011(3) 0.023(4) 0.004(3)
C206 0.078(3) 0.027(3) 0.072(3) -0.002(3) 0.031(3) -0.001(2)
C207 0.067(4) 0.057(4) 0.086(4) -0.025(3) 0.037(3) -0.007(3)
N301 0.075(6) 0.057(6) 0.078(7) 0.019(6) 0.025(6) 0.014(5)
N302 0.075(6) 0.057(6) 0.078(7) 0.019(6) 0.025(6) 0.014(5)
C301 0.082(8) 0.062(8) 0.083(9) -0.005(8) 0.043(7) 0.028(7)
C302 0.080(9) 0.043(8) 0.108(10) -0.018(9) 0.035(8) 0.026(8)
C303 0.067(4) 0.057(4) 0.086(4) -0.025(3) 0.037(3) -0.007(3)
C304 0.073(8) 0.040(7) 0.066(9) 0.002(8) 0.028(7) -0.019(7)
C305 0.081(9) 0.033(7) 0.086(9) 0.016(7) 0.034(8) 0.004(7)
C306 0.078(3) 0.027(3) 0.072(3) -0.002(3) 0.031(3) -0.001(2)
C307 0.055(4) 0.075(5) 0.081(6) 0.011(4) 0.032(3) 0.003(3)
N401 0.057(8) 0.057(8) 0.079(9) -0.011(8) 0.036(7) 0.002(7)
N402 0.057(8) 0.057(8) 0.079(9) -0.011(8) 0.036(7) 0.002(7)
C401 0.090(11) 0.064(10) 0.108(12) -0.011(11) 0.023(10) 0.014(10)
C402 0.103(11) 0.059(10) 0.088(11) 0.005(10) 0.040(10) 0.001(10)
C403 0.063(11) 0.075(13) 0.078(12) -0.006(12) 0.058(9) 0.001(10)
C404 0.104(10) 0.045(10) 0.103(10) -0.018(10) 0.038(9) 0.014(10)
C405 0.094(11) 0.052(10) 0.090(11) -0.010(10) 0.030(10) 0.012(10)
C406 0.088(9) 0.042(8) 0.084(9) 0.009(8) 0.036(8) 0.006(8)
C407 0.055(4) 0.075(5) 0.081(6) 0.011(4) 0.032(3) 0.003(3)

loop_
_atom_type_symbol
_atom_type_description
_atom_type_scat_dispersion_real
_atom_type_scat_dispersion_imag
_atom_type_scat_source
C C 0.0033 0.0016 'International Tables Vol C Tables 4.2.6.8 and 6.1.1.4'
H H 0.0000 0.0000 'International Tables Vol C Tables 4.2.6.8 and 6.1.1.4'
N N 0.0061 0.0033 'International Tables Vol C Tables 4.2.6.8 and 6.1.1.4'
O O 0.0106 0.0060 'International Tables Vol C Tables 4.2.6.8 and 6.1.1.4'
Ti Ti 0.2776 0.4457 'International Tables Vol C Tables 4.2.6.8 and 6.1.1.4'

loop_
_exptl_crystal_face_index_h
_exptl_crystal_face_index_k
_exptl_crystal_face_index_l
_exptl_crystal_face_perp_dist
-5 5 4 0.0346
-4 -4 5 0.0418
5 -5 -4 0.0346
1 1 0 0.0707
-1 -1 0 0.0707
-4 5 -3 0.0636
-5 0 -2 0.0775
5 -5 1 0.0669
4 5 -4 0.0418

loop_
_geom_angle_atom_site_label_1
_geom_angle_atom_site_label_2
_geom_angle_atom_site_label_3
_geom_angle
O101 Ti01 N101 108.47(9)
O101 Ti01 N102 105.64(9)
O101 Ti01 N103 105.16(10)
O101 Ti01 N104 107.58(9)
N102 Ti01 N101 85.78(9)
N102 Ti01 N103 84.72(9)
N102 Ti01 N104 146.77(9)
N103 Ti01 N101 146.37(9)
N104 Ti01 N101 84.61(8)
N104 Ti01 N103 85.91(9)
C101 N101 Ti01 125.18(17)
C101 N101 C104 108.0(2)
C104 N101 Ti01 124.54(17)
C105 N102 Ti01 124.35(18)
C108 N102 Ti01 125.03(17)
C108 N102 C105 108.7(2)
C109 N103 Ti01 124.57(18)
C109 N103 C112 107.9(2)
C112 N103 Ti01 123.83(18)
C113 N104 Ti01 122.79(18)
C113 N104 C116 108.7(2)
C116 N104 Ti01 124.52(16)
C105 N105 C104 123.6(2)
C108 N106 C109 122.5(3)
C113 N107 C112 123.3(2)
C116 N108 C101 122.8(2)
N101 C101 C102 109.1(2)
N108 C101 N101 126.8(2)
N108 C101 C102 124.1(3)
C103 C102 C101 106.3(2)
C117 C102 C101 133.2(2)
C117 C102 C103 120.6(2)
C102 C103 C104 107.3(2)
C120 C103 C102 120.0(3)
C120 C103 C104 132.7(3)
N101 C104 C103 109.4(2)
N105 C104 N101 127.0(3)
N105 C104 C103 123.7(2)
N102 C105 C106 108.0(2)
N105 C105 N102 128.5(2)
N105 C105 C106 123.5(3)
C107 C106 C105 107.4(2)
C121 C106 C105 131.2(3)
C121 C106 C107 121.4(3)
C106 C107 C108 106.9(2)
C124 C107 C106 120.7(3)
C124 C107 C108 132.4(3)
N102 C108 C107 109.0(2)
N106 C108 N102 128.1(2)
N106 C108 C107 122.9(3)
N103 C109 C110 109.2(2)
N106 C109 N103 127.1(3)
N106 C109 C110 123.7(3)
C111 C110 C109 106.4(3)
C125 C110 C109 132.3(3)
C125 C110 C111 121.1(3)
C110 C111 C112 107.2(2)
C128 C111 C110 120.5(3)
C128 C111 C112 132.2(3)
N103 C112 C111 109.2(2)
N107 C112 N103 126.8(3)
N107 C112 C111 123.7(3)
N104 C113 C114 108.8(2)
N107 C113 N104 128.8(3)
N107 C113 C114 122.3(2)
C115 C114 C113 107.7(2)
C129 C114 C113 130.5(3)
C129 C114 C115 121.8(3)
C114 C115 C116 106.2(2)
C132 C115 C114 119.9(2)
C132 C115 C116 134.0(3)
N104 C116 C115 108.6(2)
N108 C116 N104 128.0(2)
N108 C116 C115 123.4(3)
C102 C117 H117 120.7
C118 C117 C102 118.6(3)
C118 C117 H117 120.7
C117 C118 H118 119.5
C117 C118 C119 120.9(3)
C119 C118 H118 119.5
C118 C119 H119 119.4
C120 C119 C118 121.1(3)
C120 C119 H119 119.4
C103 C120 H120 120.6
C119 C120 C103 118.7(3)
C119 C120 H120 120.6
C106 C121 H121 121.2
C122 C121 C106 117.7(3)
C122 C121 H121 121.2
C121 C122 H122 119.3
C121 C122 C123 121.3(3)
C123 C122 H122 119.3
C122 C123 H123 119.4
C124 C123 C122 121.1(3)
C124 C123 H123 119.4
C107 C124 H124 121.1
C123 C124 C107 117.7(3)
C123 C124 H124 121.1
C110 C125 H125 121.4
C126 C125 C110 117.2(3)
C126 C125 H125 121.4
C125 C126 H126 119.1
C125 C126 C127 121.8(3)
C127 C126 H126 119.1
C126 C127 H127 119.2
C128 C127 C126 121.6(3)
C128 C127 H127 119.2
C111 C128 H128 121.1
C127 C128 C111 117.8(3)
C127 C128 H128 121.1
C114 C129 H129 121.1
C114 C129 C130 117.8(3)
C130 C129 H129 121.1
C129 C130 H130 119.8
C131 C130 C129 120.5(3)
C131 C130 H130 119.8
C130 C131 H131 119.0
C130 C131 C132 121.9(3)
C132 C131 H131 119.0
C115 C132 H132 121.0
C131 C132 C115 118.0(3)
C131 C132 H132 121.0
C201 N201 C203 106.4(4)
C205 N201 C201 109.7(4)
C205 N201 C203 106.5(4)
C202 N202 C204 106.9(4)
C202 N202 C206 108.4(4)
C204 N202 C206 106.0(4)
C207 N202 C202 109.7(5)
C207 N202 C204 111.7(4)
C207 N202 C206 113.9(5)
N201 C201 H20A 109.1
N201 C201 H20B 109.1
N201 C201 C202 112.6(4)
H20A C201 H20B 107.8
C202 C201 H20A 109.1
C202 C201 H20B 109.1
N202 C202 C201 106.9(5)
N202 C202 H20C 110.3
N202 C202 H20D 110.3
C201 C202 H20C 110.3
C201 C202 H20D 110.3
H20C C202 H20D 108.6
N201 C203 H20E 109.6
N201 C203 H20F 109.6
H20E C203 H20F 108.1
C204 C203 N201 110.5(5)
C204 C203 H20E 109.6
C204 C203 H20F 109.6
N202 C204 H20G 109.7
N202 C204 H20H 109.7
C203 C204 N202 109.8(4)
C203 C204 H20G 109.7
C203 C204 H20H 109.7
H20G C204 H20H 108.2
N201 C205 H20I 108.8
N201 C205 H20J 108.8
N201 C205 C206 113.9(4)
H20I C205 H20J 107.7
C206 C205 H20I 108.8
C206 C205 H20J 108.8
N202 C206 H20K 109.7
N202 C206 H20L 109.7
C205 C206 N202 109.8(5)
C205 C206 H20K 109.7
C205 C206 H20L 109.7
H20K C206 H20L 108.2
N202 C207 H20M 109.5
N202 C207 H20N 109.5
N202 C207 H20O 109.5
H20M C207 H20N 109.5
H20M C207 H20O 109.5
H20N C207 H20O 109.5
C301 N301 C303 106.5(4)
C305 N301 C301 109.7(4)
C305 N301 C303 106.6(4)
C302 N302 C304 107.0(4)
C302 N302 C306 108.5(4)
C304 N302 C306 106.0(4)
C307 N302 C302 109.6(5)
C307 N302 C304 111.7(4)
C307 N302 C306 113.8(5)
N301 C301 H30A 109.1
N301 C301 H30B 109.1
N301 C301 C302 112.6(4)
H30A C301 H30B 107.8
C302 C301 H30A 109.1
C302 C301 H30B 109.1
N302 C302 C301 107.0(5)
N302 C302 H30C 110.3
N302 C302 H30D 110.3
C301 C302 H30C 110.3
C301 C302 H30D 110.3
H30C C302 H30D 108.6
N301 C303 H30E 109.5
N301 C303 H30F 109.5
H30E C303 H30F 108.1
C304 C303 N301 110.6(5)
C304 C303 H30E 109.5
C304 C303 H30F 109.5
N302 C304 H30G 109.7
N302 C304 H30H 109.7
C303 C304 N302 109.9(4)
C303 C304 H30G 109.7
C303 C304 H30H 109.7
H30G C304 H30H 108.2
N301 C305 H30I 108.7
N301 C305 H30J 108.7
N301 C305 C306 114.0(4)
H30I C305 H30J 107.6
C306 C305 H30I 108.7
C306 C305 H30J 108.7
N302 C306 H30K 109.7
N302 C306 H30L 109.7
C305 C306 N302 109.9(5)
C305 C306 H30K 109.7
C305 C306 H30L 109.7
H30K C306 H30L 108.2
N302 C307 H30M 109.5
N302 C307 H30N 109.5
N302 C307 H30O 109.5
H30M C307 H30N 109.5
H30M C307 H30O 109.5
H30N C307 H30O 109.5
C401 N401 C403 106.5(4)
C405 N401 C401 109.7(4)
C405 N401 C403 106.6(4)
C402 N402 C404 107.0(4)
C402 N402 C406 108.5(4)
C404 N402 C406 106.0(4)
C407 N402 C402 109.6(5)
C407 N402 C404 111.7(4)
C407 N402 C406 113.8(5)
N401 C401 H40A 109.1
N401 C401 H40B 109.1
N401 C401 C402 112.7(4)
H40A C401 H40B 107.8
C402 C401 H40A 109.1
C402 C401 H40B 109.1
N402 C402 C401 107.1(5)
N402 C402 H40C 110.3
N402 C402 H40D 110.3
C401 C402 H40C 110.3
C401 C402 H40D 110.3
H40C C402 H40D 108.6
N401 C403 H40E 109.5
N401 C403 H40F 109.5
H40E C403 H40F 108.1
C404 C403 N401 110.7(5)
C404 C403 H40E 109.5
C404 C403 H40F 109.5
N402 C404 H40G 109.7
N402 C404 H40H 109.7
C403 C404 N402 110.0(4)
C403 C404 H40G 109.7
C403 C404 H40H 109.7
H40G C404 H40H 108.2
N401 C405 H40I 108.8
N401 C405 H40J 108.8
N401 C405 C406 113.8(4)
H40I C405 H40J 107.7
C406 C405 H40I 108.8
C406 C405 H40J 108.8
N402 C406 H40K 109.7
N402 C406 H40L 109.7
C405 C406 N402 109.7(5)
C405 C406 H40K 109.7
C405 C406 H40L 109.7
H40K C406 H40L 108.2
N402 C407 H40M 109.5
N402 C407 H40N 109.5
N402 C407 H40O 109.5
H40M C407 H40N 109.5
H40M C407 H40O 109.5
H40N C407 H40O 109.5

loop_
_geom_bond_atom_site_label_1
_geom_bond_atom_site_label_2
_geom_bond_distance
Ti01 O101 1.6453(19)
Ti01 N101 2.060(2)
Ti01 N102 2.046(2)
Ti01 N103 2.056(2)
Ti01 N104 2.051(2)
N101 C101 1.380(3)
N101 C104 1.381(3)
N102 C105 1.389(3)
N102 C108 1.388(3)
N103 C109 1.379(3)
N103 C112 1.380(3)
N104 C113 1.378(3)
N104 C116 1.382(3)
N105 C104 1.347(3)
N105 C105 1.305(3)
N106 C108 1.315(3)
N106 C109 1.349(3)
N107 C112 1.349(3)
N107 C113 1.315(3)
N108 C101 1.356(3)
N108 C116 1.312(3)
C101 C102 1.438(4)
C102 C103 1.409(4)
C102 C117 1.393(4)
C103 C104 1.420(4)
C103 C120 1.403(4)
C105 C106 1.465(4)
C106 C107 1.397(4)
C106 C121 1.380(4)
C107 C108 1.452(4)
C107 C124 1.388(4)
C109 C110 1.435(4)
C110 C111 1.403(4)
C110 C125 1.396(4)
C111 C112 1.425(4)
C111 C128 1.397(4)
C113 C114 1.447(4)
C114 C115 1.394(4)
C114 C129 1.382(4)
C115 C116 1.470(3)
C115 C132 1.384(4)
C117 H117 0.9300
C117 C118 1.370(4)
C118 H118 0.9300
C118 C119 1.411(4)
C119 H119 0.9300
C119 C120 1.362(4)
C120 H120 0.9300
C121 H121 0.9300
C121 C122 1.378(4)
C122 H122 0.9300
C122 C123 1.394(4)
C123 H123 0.9300
C123 C124 1.382(4)
C124 H124 0.9300
C125 H125 0.9300
C125 C126 1.380(4)
C126 H126 0.9300
C126 C127 1.387(4)
C127 H127 0.9300
C127 C128 1.375(4)
C128 H128 0.9300
C129 H129 0.9300
C129 C130 1.383(4)
C130 H130 0.9300
C130 C131 1.379(4)
C131 H131 0.9300
C131 C132 1.382(4)
C132 H132 0.9300
N201 C201 1.451(7)
N201 C203 1.507(7)
N201 C205 1.403(6)
N202 C202 1.496(5)
N202 C204 1.518(7)
N202 C206 1.527(6)
N202 C207 1.447(8)
C201 H20A 0.9700
C201 H20B 0.9700
C201 C202 1.553(9)
C202 H20C 0.9700
C202 H20D 0.9700
C203 H20E 0.9700
C203 H20F 0.9700
C203 C204 1.500(8)
C204 H20G 0.9700
C204 H20H 0.9700
C205 H20I 0.9700
C205 H20J 0.9700
C205 C206 1.457(10)
C206 H20K 0.9700
C206 H20L 0.9700
C207 H20M 0.9600
C207 H20N 0.9600
C207 H20O 0.9600
N301 C301 1.450(7)
N301 C303 1.506(7)
N301 C305 1.403(6)
N302 C302 1.495(5)
N302 C304 1.518(7)
N302 C306 1.526(6)
N302 C307 1.448(8)
C301 H30A 0.9700
C301 H30B 0.9700
C301 C302 1.552(9)
C302 H30C 0.9700
C302 H30D 0.9700
C303 H30E 0.9700
C303 H30F 0.9700
C303 C304 1.499(8)
C304 H30G 0.9700
C304 H30H 0.9700
C305 H30I 0.9700
C305 H30J 0.9700
C305 C306 1.456(10)
C306 H30K 0.9700
C306 H30L 0.9700
C307 H30M 0.9600
C307 H30N 0.9600
C307 H30O 0.9600
N401 C401 1.450(7)
N401 C403 1.505(7)
N401 C405 1.403(6)
N402 C402 1.495(6)
N402 C404 1.517(7)
N402 C406 1.527(6)
N402 C407 1.448(8)
C401 H40A 0.9700
C401 H40B 0.9700
C401 C402 1.552(9)
C402 H40C 0.9700
C402 H40D 0.9700
C403 H40E 0.9700
C403 H40F 0.9700
C403 C404 1.498(8)
C404 H40G 0.9700
C404 H40H 0.9700
C405 H40I 0.9700
C405 H40J 0.9700
C405 C406 1.457(10)
C406 H40K 0.9700
C406 H40L 0.9700
C407 H40M 0.9600
C407 H40N 0.9600
C407 H40O 0.9600

loop_
_exptl_oxdiff_crystal_face_indexfrac_h
_exptl_oxdiff_crystal_face_indexfrac_k
_exptl_oxdiff_crystal_face_indexfrac_l
_exptl_oxdiff_crystal_face_x
_exptl_oxdiff_crystal_face_y
_exptl_oxdiff_crystal_face_z
-4.9877 4.9824 3.9870 -0.0003 0.2964 0.0405
-3.9846 -3.9908 4.9922 0.2681 0.0333 0.0422
4.9877 -4.9824 -3.9870 0.0003 -0.2964 -0.0405
0.9966 0.9967 -0.0015 -0.0370 0.0144 -0.0383
-0.9966 -0.9967 0.0015 0.0370 -0.0144 0.0383
-3.9930 4.9878 -2.9944 -0.1774 0.1537 0.1638
-4.9868 0.0027 -1.9918 -0.0039 0.0392 0.2047
4.9895 -4.9864 0.9993 0.1205 -0.2052 -0.1514
3.9843 4.9869 -3.9959 -0.2722 0.0145 -0.0706
